data_7108760
loop_
_publ_author_name
'Bradley P. Waldron'
'David Parker'
'Carsten Burchardt'
'Dmitry S. Yufit'
'Melanie Zimny'
'Frank Roesch'

_publ_section_title
;
 Structure and stability of hexadentate complexes of ligands based on
 AAZTA for efficient PET labelling with gallium-68
;
_journal_name_full Chem.Commun.
_journal_page_first 579
_journal_paper_doi 10.1039/c2cc37544c
_journal_volume 49
_journal_year 2013
_chemical_formula_moiety 'C29 H35 N3 O6'
_chemical_formula_sum 'C29 H35 N3 O6'
_chemical_formula_weight 521.60
_chemical_name_systematic
;
?
;
_space_group_crystal_system monoclinic
_space_group_IT_number 14
_space_group_name_Hall '-P 2yn'
_space_group_name_H-M_alt 'P 1 21/n 1'
_symmetry_space_group_name_Hall '-P 2yn'
_symmetry_space_group_name_H-M 'P 1 21/n 1'
_atom_sites_solution_hydrogens difmap
_atom_sites_solution_primary direct
_atom_sites_solution_secondary difmap
_audit_creation_date 2011-12-15
_audit_creation_method
;
Olex2 1.1-beta
(compiled 2011.11.01 svn.r2039, GUI svn.r3906)
;
_cell_angle_alpha 90.00
_cell_angle_beta 92.411(2)
_cell_angle_gamma 90.00
_cell_formula_units_Z 4
_cell_length_a 8.8932(2)
_cell_length_b 19.1927(5)
_cell_length_c 15.3402(3)
_cell_measurement_reflns_used 6396
_cell_measurement_temperature 120
_cell_measurement_theta_max 33.3699
_cell_measurement_theta_min 2.5956
_cell_volume 2616.02(10)
_computing_cell_refinement
;
CrysAlisPro, Agilent Technologies,
Version 1.171.35.15 (release 03-08-2011 CrysAlis171 .NET)
(compiled Aug 3 2011,13:03:54)
;
_computing_data_collection
;
CrysAlisPro, Agilent Technologies,
Version 1.171.35.15 (release 03-08-2011 CrysAlis171 .NET)
(compiled Aug 3 2011,13:03:54)
;
_computing_data_reduction
;
CrysAlisPro, Agilent Technologies,
Version 1.171.35.15 (release 03-08-2011 CrysAlis171 .NET)
(compiled Aug 3 2011,13:03:54)
;
_computing_molecular_graphics
;
O. V. Dolomanov, L. J. Bourhis, R. J. Gildea, J. A. K. Howard and H. Puschmann,
OLEX2: a complete structure solution, refinement and analysis program.
J. Appl. Cryst. (2009). 42, 339-341.
;
_computing_publication_material
;
O. V. Dolomanov, L. J. Bourhis, R. J. Gildea, J. A. K. Howard and H. Puschmann,
OLEX2: a complete structure solution, refinement and analysis program.
J. Appl. Cryst. (2009). 42, 339-341.
;
_computing_structure_refinement
;
XL, G.M. Sheldrick, Acta Cryst.
(2008). A64, 112-122
;
_computing_structure_solution
;
XS, G.M. Sheldrick, Acta Cryst.
(2008). A64, 112-122
;
_diffrn_ambient_temperature 120
_diffrn_detector_area_resol_mean 16.1511
_diffrn_measured_fraction_theta_full 0.999
_diffrn_measured_fraction_theta_max 0.999
_diffrn_measurement_details
;
1 omega -70.00 32.00 0.5000 20.0000
omega____ theta____ kappa____ phi______ frames
- -28.3337 19.0000 30.0000 204

2 omega -104.00 -51.00 0.5000 20.0000
omega____ theta____ kappa____ phi______ frames
- -28.3337 -179.0000 90.0000 106

3 omega 33.00 79.00 0.5000 20.0000
omega____ theta____ kappa____ phi______ frames
- 28.9587 -127.0000 70.0000 92

4 omega 74.00 100.00 0.5000 20.0000
omega____ theta____ kappa____ phi______ frames
- 28.9587 -146.0000 -96.0000 52

5 omega -41.00 14.00 0.5000 20.0000
omega____ theta____ kappa____ phi______ frames
- 28.9587 -38.0000 60.0000 110

6 omega -97.00 -7.00 0.5000 20.0000
omega____ theta____ kappa____ phi______ frames
- -28.3337 -57.0000 -150.0000 180

7 omega -98.00 -73.00 0.5000 20.0000
omega____ theta____ kappa____ phi______ frames
- -28.3337 -77.0000 90.0000 50

8 omega -98.00 2.00 0.5000 20.0000
omega____ theta____ kappa____ phi______ frames
- -28.3337 -77.0000 0.0000 200
;
_diffrn_measurement_device_type 'Xcalibur, Sapphire3, Gemini ultra'
_diffrn_measurement_method '\w scans'
_diffrn_orient_matrix_UB_11 0.0347459000
_diffrn_orient_matrix_UB_12 0.0116571000
_diffrn_orient_matrix_UB_13 0.0398369000
_diffrn_orient_matrix_UB_21 -0.0164837000
_diffrn_orient_matrix_UB_22 0.0349846000
_diffrn_orient_matrix_UB_23 -0.0118482000
_diffrn_orient_matrix_UB_31 -0.0699582000
_diffrn_orient_matrix_UB_32 -0.0024582000
_diffrn_orient_matrix_UB_33 0.0203498000
_diffrn_radiation_monochromator graphite
_diffrn_radiation_type 'Mo K\a'
_diffrn_radiation_wavelength 0.7107
_diffrn_reflns_av_R_equivalents 0.0449
_diffrn_reflns_av_unetI/netI 0.0417
_diffrn_reflns_limit_h_max 11
_diffrn_reflns_limit_h_min -12
_diffrn_reflns_limit_k_max 26
_diffrn_reflns_limit_k_min -26
_diffrn_reflns_limit_l_max 21
_diffrn_reflns_limit_l_min -21
_diffrn_reflns_number 28554
_diffrn_reflns_theta_full 29.50
_diffrn_reflns_theta_max 29.50
_diffrn_reflns_theta_min 2.60
_diffrn_source 'Enhance (Mo) X-ray Source'
_diffrn_source_current n/a
_diffrn_source_voltage n/a
_exptl_absorpt_coefficient_mu 0.093
_exptl_absorpt_correction_T_max 1.00000
_exptl_absorpt_correction_T_min 0.89075
_exptl_absorpt_correction_type multi-scan
_exptl_absorpt_process_details
;
CrysAlisPro, Agilent Technologies,
Version 1.171.35.15 (release 03-08-2011 CrysAlis171 .NET)
(compiled Aug 3 2011,13:03:54)
Empirical absorption correction using spherical harmonics,
implemented in SCALE3 ABSPACK scaling algorithm.
;
_exptl_crystal_colour 'clear light colourless'
_exptl_crystal_colour_lustre clear
_exptl_crystal_colour_modifier light
_exptl_crystal_colour_primary colourless
_exptl_crystal_density_diffrn 1.324
_exptl_crystal_density_method 'not measured'
_exptl_crystal_description block
_exptl_crystal_F_000 1112
_exptl_crystal_size_max 0.48
_exptl_crystal_size_mid 0.25
_exptl_crystal_size_min 0.13
_refine_diff_density_max 0.331
_refine_diff_density_min -0.228
_refine_diff_density_rms 0.049
_refine_ls_extinction_method none
_refine_ls_goodness_of_fit_ref 1.038
_refine_ls_hydrogen_treatment refall
_refine_ls_matrix_type full
_refine_ls_number_parameters 483
_refine_ls_number_reflns 7279
_refine_ls_number_restraints 0
_refine_ls_restrained_S_all 1.038
_refine_ls_R_factor_all 0.0663
_refine_ls_R_factor_gt 0.0478
_refine_ls_shift/su_max 0.000
_refine_ls_shift/su_mean 0.000
_refine_ls_structure_factor_coef Fsqd
_refine_ls_weighting_details 'calc w=1/[\s^2^(Fo^2^)+(0.0500P)^2^+0.7500P] where P=(Fo^2^+2Fc^2^)/3'
_refine_ls_weighting_scheme calc
_refine_ls_wR_factor_gt 0.1084
_refine_ls_wR_factor_ref 0.1184
_reflns_number_gt 5605
_reflns_number_total 7279
_reflns_threshold_expression >2sigma(I)
_cod_data_source_file c2cc37544c.txt
_cod_data_source_block '[ESI_7]_11srv256'
_cod_original_cell_volume 2616.02(11)
_cod_database_code 7108760
_chemical_oxdiff_formula 'C29 H35 N3 O6'
_reflns_odcompleteness_completeness 99.92
_reflns_odcompleteness_iscentric 1
_reflns_odcompleteness_theta 31.44

loop_
_space_group_symop_id
_space_group_symop_operation_xyz
1 'x, y, z'
2 '-x+1/2, y+1/2, -z+1/2'
3 '-x, -y, -z'
4 'x-1/2, -y-1/2, z-1/2'

loop_
_atom_site_label
_atom_site_type_symbol
_atom_site_fract_x
_atom_site_fract_y
_atom_site_fract_z
_atom_site_U_iso_or_equiv
_atom_site_adp_type
_atom_site_occupancy
_atom_site_symmetry_multiplicity
_atom_site_calc_flag
O1 O -0.05947(11) 0.61761(5) 0.53340(7) 0.0238(2) Uani 1 1 d
O2 O 0.24345(11) 0.44626(5) 0.68062(6) 0.0224(2) Uani 1 1 d
O3 O 0.20162(12) 0.55719(6) -0.06435(6) 0.0247(2) Uani 1 1 d
O4 O 0.72968(12) 0.62329(6) -0.02479(7) 0.0273(2) Uani 1 1 d
O5 O 0.06091(13) 0.85470(5) 0.22741(7) 0.0304(3) Uani 1 1 d
O6 O 0.02617(13) 0.78915(6) 0.11390(7) 0.0304(3) Uani 1 1 d
N1 N 0.12903(12) 0.66907(6) 0.36744(7) 0.0165(2) Uani 1 1 d
N2 N 0.11858(12) 0.64745(6) 0.17535(7) 0.0172(2) Uani 1 1 d
N3 N 0.02619(13) 0.79890(6) 0.19278(7) 0.0203(2) Uani 1 1 d
C1 C 0.23572(16) 0.62455(7) 0.32253(9) 0.0194(3) Uani 1 1 d
C2 C 0.17559(16) 0.59414(7) 0.23646(9) 0.0191(3) Uani 1 1 d
C3 C -0.02976(15) 0.67186(7) 0.19956(9) 0.0182(3) Uani 1 1 d
C4 C -0.01807(15) 0.73885(7) 0.25311(8) 0.0166(2) Uani 1 1 d
C5 C 0.11269(15) 0.73690(7) 0.32353(9) 0.0178(3) Uani 1 1 d
C6 C 0.18474(17) 0.68211(7) 0.45871(8) 0.0195(3) Uani 1 1 d
C7 C 0.20147(15) 0.61752(7) 0.51425(8) 0.0176(3) Uani 1 1 d
C8 C 0.07610(15) 0.58660(7) 0.55245(8) 0.0181(3) Uani 1 1 d
C9 C 0.09427(15) 0.52906(7) 0.60689(8) 0.0186(3) Uani 1 1 d
C10 C 0.23855(15) 0.50216(7) 0.62522(8) 0.0182(3) Uani 1 1 d
C11 C 0.36345(16) 0.53165(7) 0.58867(9) 0.0199(3) Uani 1 1 d
C12 C 0.34163(15) 0.58891(7) 0.53373(9) 0.0191(3) Uani 1 1 d
C13 C -0.18786(17) 0.59002(9) 0.57423(10) 0.0266(3) Uani 1 1 d
C14 C 0.38773(18) 0.41606(9) 0.69915(10) 0.0264(3) Uani 1 1 d
C15 C 0.12464(15) 0.62506(7) 0.08417(8) 0.0187(3) Uani 1 1 d
C16 C 0.28487(15) 0.62574(7) 0.05370(8) 0.0179(3) Uani 1 1 d
C17 C 0.32076(15) 0.58970(7) -0.02202(8) 0.0189(3) Uani 1 1 d
C18 C 0.46783(16) 0.58749(7) -0.05096(9) 0.0211(3) Uani 1 1 d
C19 C 0.58095(16) 0.62289(7) -0.00328(9) 0.0212(3) Uani 1 1 d
C20 C 0.54718(16) 0.66111(8) 0.07027(9) 0.0222(3) Uani 1 1 d
C21 C 0.40060(16) 0.66204(7) 0.09761(9) 0.0204(3) Uani 1 1 d
C22 C 0.2296(2) 0.52022(9) -0.14274(10) 0.0287(3) Uani 1 1 d
C23 C 0.77405(19) 0.57628(9) -0.09119(11) 0.0289(3) Uani 1 1 d
C24 C -0.17001(15) 0.75721(7) 0.28897(8) 0.0173(3) Uani 1 1 d
C25 C -0.20520(16) 0.73425(8) 0.37187(9) 0.0213(3) Uani 1 1 d
C26 C -0.34606(17) 0.74831(8) 0.40416(10) 0.0239(3) Uani 1 1 d
C27 C -0.45273(17) 0.78467(8) 0.35437(10) 0.0251(3) Uani 1 1 d
C28 C -0.41910(18) 0.80686(8) 0.27134(11) 0.0286(3) Uani 1 1 d
C29 C -0.27862(16) 0.79335(8) 0.23847(10) 0.0241(3) Uani 1 1 d
H1A H 0.2657(17) 0.5857(8) 0.3620(10) 0.019(4) Uiso 1 1 d
H1B H 0.3316(19) 0.6513(9) 0.3115(11) 0.027(4) Uiso 1 1 d
H2A H 0.0977(18) 0.5568(8) 0.2473(10) 0.020(4) Uiso 1 1 d
H2B H 0.2609(18) 0.5700(8) 0.2104(11) 0.021(4) Uiso 1 1 d
H3A H -0.0826(18) 0.6378(8) 0.2366(10) 0.019(4) Uiso 1 1 d
H3B H -0.0975(19) 0.6811(8) 0.1469(11) 0.024(4) Uiso 1 1 d
H5A H 0.0930(18) 0.7715(8) 0.3653(11) 0.018(4) Uiso 1 1 d
H5B H 0.2078(19) 0.7499(8) 0.2946(11) 0.023(4) Uiso 1 1 d
H6A H 0.2855(19) 0.7055(8) 0.4592(11) 0.022(4) Uiso 1 1 d
H6B H 0.1122(18) 0.7133(8) 0.4851(10) 0.018(4) Uiso 1 1 d
H9 H 0.0101(19) 0.5072(9) 0.6318(11) 0.023(4) Uiso 1 1 d
H11 H 0.463(2) 0.5141(9) 0.6022(11) 0.025(4) Uiso 1 1 d
H12 H 0.425(2) 0.6080(9) 0.5096(12) 0.029(5) Uiso 1 1 d
H13A H -0.207(2) 0.5415(9) 0.5580(12) 0.028(4) Uiso 1 1 d
H13B H -0.176(2) 0.5917(9) 0.6378(13) 0.032(5) Uiso 1 1 d
H13C H -0.268(2) 0.6201(10) 0.5536(12) 0.037(5) Uiso 1 1 d
H14A H 0.454(2) 0.4498(10) 0.7277(12) 0.030(5) Uiso 1 1 d
H14B H 0.369(2) 0.3764(9) 0.7398(12) 0.031(5) Uiso 1 1 d
H14C H 0.435(2) 0.3997(9) 0.6425(12) 0.032(5) Uiso 1 1 d
H15A H 0.0608(18) 0.6588(8) 0.0481(10) 0.020(4) Uiso 1 1 d
H15B H 0.0822(17) 0.5767(8) 0.0745(10) 0.015(4) Uiso 1 1 d
H18 H 0.490(2) 0.5612(10) -0.1054(12) 0.034(5) Uiso 1 1 d
H20 H 0.627(2) 0.6854(9) 0.1022(11) 0.026(4) Uiso 1 1 d
H21 H 0.378(2) 0.6890(9) 0.1479(12) 0.029(5) Uiso 1 1 d
H22A H 0.135(2) 0.5009(11) -0.1630(13) 0.043(5) Uiso 1 1 d
H22B H 0.273(2) 0.5527(9) -0.1851(12) 0.029(4) Uiso 1 1 d
H22C H 0.302(2) 0.4809(10) -0.1312(12) 0.035(5) Uiso 1 1 d
H23A H 0.7398(19) 0.5292(9) -0.0779(11) 0.027(4) Uiso 1 1 d
H23B H 0.885(2) 0.5776(9) -0.0889(12) 0.032(5) Uiso 1 1 d
H23C H 0.733(2) 0.5908(9) -0.1481(13) 0.033(5) Uiso 1 1 d
H25 H -0.133(2) 0.7075(9) 0.4065(12) 0.031(5) Uiso 1 1 d
H26 H -0.368(2) 0.7326(10) 0.4624(13) 0.034(5) Uiso 1 1 d
H27 H -0.549(2) 0.7944(9) 0.3774(12) 0.032(5) Uiso 1 1 d
H28 H -0.495(2) 0.8303(10) 0.2352(13) 0.040(5) Uiso 1 1 d
H29 H -0.254(2) 0.8115(9) 0.1804(13) 0.035(5) Uiso 1 1 d

loop_
_atom_site_aniso_label
_atom_site_aniso_U_11
_atom_site_aniso_U_22
_atom_site_aniso_U_33
_atom_site_aniso_U_23
_atom_site_aniso_U_13
_atom_site_aniso_U_12
O1 0.0172(5) 0.0308(5) 0.0236(5) 0.0048(4) 0.0019(4) 0.0053(4)
O2 0.0208(5) 0.0266(5) 0.0199(5) 0.0068(4) 0.0005(4) 0.0029(4)
O3 0.0242(5) 0.0320(5) 0.0179(5) -0.0077(4) 0.0027(4) -0.0031(4)
O4 0.0201(5) 0.0307(6) 0.0316(6) -0.0014(5) 0.0086(4) 0.0002(4)
O5 0.0374(6) 0.0240(5) 0.0297(6) 0.0050(4) -0.0009(5) -0.0072(5)
O6 0.0397(6) 0.0343(6) 0.0178(5) 0.0067(4) 0.0081(4) 0.0078(5)
N1 0.0183(5) 0.0194(5) 0.0118(5) 0.0007(4) 0.0001(4) 0.0028(4)
N2 0.0170(5) 0.0231(6) 0.0114(5) 0.0000(4) 0.0017(4) 0.0035(4)
N3 0.0174(6) 0.0252(6) 0.0185(5) 0.0051(5) 0.0034(4) 0.0025(5)
C1 0.0197(7) 0.0232(7) 0.0153(6) 0.0021(5) 0.0014(5) 0.0037(5)
C2 0.0221(7) 0.0211(6) 0.0142(6) 0.0004(5) 0.0023(5) 0.0036(5)
C3 0.0162(6) 0.0229(6) 0.0156(6) -0.0020(5) 0.0011(5) 0.0015(5)
C4 0.0167(6) 0.0194(6) 0.0137(6) 0.0033(5) 0.0028(5) 0.0012(5)
C5 0.0180(6) 0.0189(6) 0.0167(6) 0.0009(5) 0.0011(5) -0.0004(5)
C6 0.0229(7) 0.0215(6) 0.0139(6) -0.0004(5) -0.0008(5) -0.0019(5)
C7 0.0209(7) 0.0209(6) 0.0109(5) -0.0012(5) -0.0014(5) -0.0004(5)
C8 0.0171(6) 0.0231(6) 0.0139(6) -0.0027(5) -0.0006(5) 0.0026(5)
C9 0.0171(6) 0.0244(7) 0.0144(6) 0.0002(5) 0.0018(5) -0.0007(5)
C10 0.0201(7) 0.0226(6) 0.0118(5) -0.0007(5) -0.0006(5) 0.0009(5)
C11 0.0161(6) 0.0271(7) 0.0163(6) -0.0012(5) -0.0006(5) 0.0006(5)
C12 0.0168(6) 0.0251(7) 0.0155(6) -0.0017(5) 0.0007(5) -0.0036(5)
C13 0.0183(7) 0.0365(8) 0.0251(7) 0.0008(6) 0.0027(6) 0.0036(6)
C14 0.0234(7) 0.0299(8) 0.0257(7) 0.0048(6) -0.0026(6) 0.0059(6)
C15 0.0190(6) 0.0242(7) 0.0131(6) -0.0014(5) 0.0016(5) 0.0011(5)
C16 0.0192(6) 0.0205(6) 0.0143(6) 0.0017(5) 0.0031(5) 0.0014(5)
C17 0.0212(7) 0.0201(6) 0.0155(6) 0.0013(5) 0.0018(5) 0.0007(5)
C18 0.0239(7) 0.0223(6) 0.0176(6) 0.0002(5) 0.0068(5) 0.0017(5)
C19 0.0185(7) 0.0221(6) 0.0233(7) 0.0066(5) 0.0053(5) 0.0023(5)
C20 0.0208(7) 0.0257(7) 0.0200(6) 0.0015(5) 0.0003(5) -0.0014(6)
C21 0.0228(7) 0.0238(7) 0.0146(6) -0.0008(5) 0.0022(5) 0.0006(5)
C22 0.0321(9) 0.0344(8) 0.0199(7) -0.0100(6) 0.0044(6) -0.0028(7)
C23 0.0266(8) 0.0280(8) 0.0331(8) 0.0025(6) 0.0130(7) 0.0036(6)
C24 0.0176(6) 0.0183(6) 0.0161(6) -0.0023(5) 0.0022(5) -0.0001(5)
C25 0.0206(7) 0.0258(7) 0.0179(6) 0.0017(5) 0.0035(5) 0.0023(6)
C26 0.0251(7) 0.0275(7) 0.0198(7) -0.0023(5) 0.0080(6) -0.0005(6)
C27 0.0193(7) 0.0259(7) 0.0305(8) -0.0041(6) 0.0064(6) 0.0021(6)
C28 0.0208(7) 0.0332(8) 0.0319(8) 0.0052(6) 0.0012(6) 0.0065(6)
C29 0.0212(7) 0.0297(7) 0.0217(7) 0.0050(6) 0.0023(5) 0.0026(6)

loop_
_atom_type_symbol
_atom_type_description
_atom_type_scat_dispersion_real
_atom_type_scat_dispersion_imag
_atom_type_scat_source
C C 0.0033 0.0016 'International Tables Vol C Tables 4.2.6.8 and 6.1.1.4'
H H 0.0000 0.0000 'International Tables Vol C Tables 4.2.6.8 and 6.1.1.4'
N N 0.0061 0.0033 'International Tables Vol C Tables 4.2.6.8 and 6.1.1.4'
O O 0.0106 0.0060 'International Tables Vol C Tables 4.2.6.8 and 6.1.1.4'

loop_
_geom_angle_atom_site_label_1
_geom_angle_atom_site_label_2
_geom_angle_atom_site_label_3
_geom_angle
C8 O1 C13 117.39(11)
C10 O2 C14 116.58(11)
C17 O3 C22 117.86(11)
C19 O4 C23 117.67(12)
C1 N1 C5 110.69(10)
C1 N1 C6 110.07(10)
C5 N1 C6 107.76(10)
C2 N2 C15 112.36(11)
C3 N2 C2 110.68(10)
C3 N2 C15 113.95(10)
O5 N3 C4 117.28(11)
O6 N3 O5 123.37(12)
O6 N3 C4 119.35(11)
N1 C1 C2 114.83(11)
N1 C1 H1A 108.3(9)
N1 C1 H1B 110.3(10)
C2 C1 H1A 108.5(9)
C2 C1 H1B 108.5(10)
H1A C1 H1B 106.1(13)
N2 C2 C1 112.81(11)
N2 C2 H2A 112.2(9)
N2 C2 H2B 108.7(10)
C1 C2 H2A 110.2(9)
C1 C2 H2B 106.5(10)
H2A C2 H2B 106.1(13)
N2 C3 C4 111.39(11)
N2 C3 H3A 112.7(9)
N2 C3 H3B 111.7(10)
C4 C3 H3A 105.6(9)
C4 C3 H3B 108.1(9)
H3A C3 H3B 107.1(13)
N3 C4 C5 103.48(10)
C3 C4 N3 108.68(10)
C3 C4 C5 112.68(11)
C24 C4 N3 107.30(10)
C24 C4 C3 110.37(11)
C24 C4 C5 113.84(11)
N1 C5 C4 113.36(11)
N1 C5 H5A 109.2(10)
N1 C5 H5B 110.7(10)
C4 C5 H5A 107.5(10)
C4 C5 H5B 107.8(10)
H5A C5 H5B 108.0(13)
N1 C6 C7 114.50(11)
N1 C6 H6A 110.1(9)
N1 C6 H6B 107.0(9)
C7 C6 H6A 107.3(9)
C7 C6 H6B 108.7(9)
H6A C6 H6B 109.1(13)
C8 C7 C6 121.27(12)
C12 C7 C6 121.00(12)
C12 C7 C8 117.61(12)
O1 C8 C7 115.70(12)
O1 C8 C9 123.67(12)
C9 C8 C7 120.63(12)
C8 C9 C10 119.73(12)
C8 C9 H9 121.2(10)
C10 C9 H9 119.1(10)
O2 C10 C9 114.76(12)
O2 C10 C11 124.50(12)
C11 C10 C9 120.74(13)
C10 C11 C12 118.25(13)
C10 C11 H11 121.1(10)
C12 C11 H11 120.6(10)
C7 C12 C11 123.03(13)
C7 C12 H12 119.3(11)
C11 C12 H12 117.6(11)
O1 C13 H13A 112.1(10)
O1 C13 H13B 112.0(11)
O1 C13 H13C 103.3(11)
H13A C13 H13B 107.2(15)
H13A C13 H13C 111.6(15)
H13B C13 H13C 110.6(15)
O2 C14 H14A 110.0(11)
O2 C14 H14B 105.3(10)
O2 C14 H14C 110.5(10)
H14A C14 H14B 109.8(15)
H14A C14 H14C 109.1(14)
H14B C14 H14C 112.2(14)
N2 C15 C16 111.33(11)
N2 C15 H15A 106.9(9)
N2 C15 H15B 112.4(9)
C16 C15 H15A 109.8(9)
C16 C15 H15B 108.2(8)
H15A C15 H15B 108.1(13)
C17 C16 C15 120.05(12)
C21 C16 C15 122.64(12)
C21 C16 C17 117.30(12)
O3 C17 C16 114.81(12)
O3 C17 C18 123.40(12)
C18 C17 C16 121.79(13)
C17 C18 H18 119.9(10)
C19 C18 C17 118.81(12)
C19 C18 H18 121.3(10)
O4 C19 C18 123.78(13)
O4 C19 C20 115.75(13)
C20 C19 C18 120.47(13)
C19 C20 H20 119.0(10)
C21 C20 C19 119.39(13)
C21 C20 H20 121.5(10)
C16 C21 H21 118.9(11)
C20 C21 C16 122.16(13)
C20 C21 H21 119.0(11)
O3 C22 H22A 106.4(12)
O3 C22 H22B 109.1(10)
O3 C22 H22C 111.0(11)
H22A C22 H22B 113.0(16)
H22A C22 H22C 108.5(16)
H22B C22 H22C 108.9(14)
O4 C23 H23A 109.7(10)
O4 C23 H23B 105.3(11)
O4 C23 H23C 110.7(11)
H23A C23 H23B 109.7(15)
H23A C23 H23C 110.0(15)
H23B C23 H23C 111.4(15)
C25 C24 C4 119.58(12)
C25 C24 C29 119.11(12)
C29 C24 C4 121.22(12)
C24 C25 H25 120.0(11)
C26 C25 C24 120.20(13)
C26 C25 H25 119.8(11)
C25 C26 H26 119.3(11)
C27 C26 C25 120.55(13)
C27 C26 H26 120.2(11)
C26 C27 C28 119.53(14)
C26 C27 H27 119.9(11)
C28 C27 H27 120.6(11)
C27 C28 C29 120.47(14)
C27 C28 H28 119.8(12)
C29 C28 H28 119.7(12)
C24 C29 H29 120.0(11)
C28 C29 C24 120.13(13)
C28 C29 H29 119.8(11)

loop_
_geom_bond_atom_site_label_1
_geom_bond_atom_site_label_2
_geom_bond_distance
O1 C8 1.3651(16)
O1 C13 1.4269(18)
O2 C10 1.3682(16)
O2 C14 1.4256(18)
O3 C17 1.3696(17)
O3 C22 1.4270(17)
O4 C19 1.3767(17)
O4 C23 1.4286(18)
O5 N3 1.2290(16)
O6 N3 1.2245(15)
N1 C1 1.4698(17)
N1 C5 1.4701(17)
N1 C6 1.4867(17)
N2 C2 1.4638(17)
N2 C3 1.4625(17)
N2 C15 1.4664(16)
N3 C4 1.5396(17)
C1 C2 1.5199(19)
C1 H1A 0.990(16)
C1 H1B 1.015(17)
C2 H2A 1.015(16)
C2 H2B 0.988(16)
C3 C4 1.5269(19)
C3 H3A 0.997(16)
C3 H3B 1.004(17)
C4 C5 1.5540(19)
C4 C24 1.5215(18)
C5 H5A 0.945(16)
C5 H5B 1.004(17)
C6 C7 1.5080(19)
C6 H6A 1.002(17)
C6 H6B 0.981(16)
C7 C8 1.4121(19)
C7 C12 1.3832(19)
C8 C9 1.3899(19)
C9 C10 1.4006(19)
C9 H9 0.952(17)
C10 C11 1.3861(19)
C11 C12 1.3934(19)
C11 H11 0.963(17)
C12 H12 0.918(18)
C13 H13A 0.977(18)
C13 H13B 0.977(19)
C13 H13C 0.96(2)
C14 H14A 0.966(19)
C14 H14B 1.002(18)
C14 H14C 1.029(19)
C15 C16 1.5183(19)
C15 H15A 1.011(16)
C15 H15B 1.011(15)
C16 C17 1.4002(18)
C16 C21 1.393(2)
C17 C18 1.3995(19)
C18 C19 1.395(2)
C18 H18 1.002(19)
C19 C20 1.389(2)
C20 C21 1.3862(19)
C20 H20 0.969(18)
C21 H21 0.957(18)
C22 H22A 0.96(2)
C22 H22B 0.990(18)
C22 H22C 1.005(19)
C23 H23A 0.979(18)
C23 H23B 0.984(19)
C23 H23C 0.973(19)
C24 C25 1.3938(18)
C24 C29 1.397(2)
C25 C26 1.393(2)
C25 H25 0.965(19)
C26 C27 1.382(2)
C26 H26 0.972(19)
C27 C28 1.387(2)
C27 H27 0.959(18)
C28 C29 1.391(2)
C28 H28 0.97(2)
C29 H29 0.988(19)
